data_7704571
loop_
_publ_author_name
'Kordestani, Nazanin'
'Amiri Rudbari, Hadi'
'Bruno, Giuseppe'
'Rosario, Scopelliti'
'Braun, Jason D.'
'Herbert, David E.'
'Blacque, Olivier'
'Correia, Isabel'
'Zaman, Mohammad Al-Moktadir'
'Bindu, Mortuza Mamun'
'Janiak, Christoph'
'Enamullah, Mohammed'

_publ_section_title
;
 Solid-state to solution helicity inversion of pseudotetrahedral chiral
 copper(ii) complexes with 2,4-dihalo-salicylaldiminate ligands.
;
_journal_issue 24
_journal_name_full 'Dalton transactions (Cambridge, England : 2003)'
_journal_page_first 8247
_journal_page_last 8264
_journal_paper_doi 10.1039/d0dt01649g
_journal_volume 49
_journal_year 2020
_chemical_absolute_configuration rmad
_chemical_formula_moiety 'C30 H24 Cl4 Cu N2 O2'
_chemical_formula_sum 'C30 H24 Cl4 Cu N2 O2'
_chemical_formula_weight 649.85
_space_group_crystal_system monoclinic
_space_group_IT_number 4
_space_group_name_Hall 'P 2yb'
_space_group_name_H-M_alt 'P 1 21 1'
_atom_sites_solution_hydrogens geom
_atom_sites_solution_primary dual
_atom_sites_solution_secondary difmap
_audit_creation_method SHELXL-2018/3
_audit_update_record
;
2019-07-26 deposited with the CCDC.	2020-06-02 downloaded from the CCDC.
;
_cell_angle_alpha 90
_cell_angle_beta 97.2834(7)
_cell_angle_gamma 90
_cell_formula_units_Z 2
_cell_length_a 8.57142(6)
_cell_length_b 14.70541(11)
_cell_length_c 11.09232(8)
_cell_measurement_reflns_used 8501
_cell_measurement_temperature 140.01(10)
_cell_measurement_theta_max 75.8270
_cell_measurement_theta_min 3.9980
_cell_volume 1386.864(18)
_computing_cell_refinement 'CrysAlisPro 1.171.39.46 (Rigaku OD, 2018)'
_computing_data_collection 'CrysAlisPro 1.171.39.46 (Rigaku OD, 2018)'
_computing_data_reduction 'CrysAlisPro 1.171.39.46 (Rigaku OD, 2018)'
_computing_molecular_graphics 'Mercury 4.1.0 (CCDC, 2019)'
_computing_publication_material 'CIFTab (Sheldrick, 2015)'
_computing_structure_refinement 'SHELXL-2018/3 (Sheldrick, 2018)'
_computing_structure_solution 'SHELXT (Sheldrick, 2015)'
_diffrn_ambient_environment N~2~
_diffrn_ambient_temperature 140.01(10)
_diffrn_detector 'CCD plate'
_diffrn_detector_area_resol_mean 5.2817
_diffrn_detector_type AtlasS2
_diffrn_measured_fraction_theta_full 1.000
_diffrn_measured_fraction_theta_max 0.976
_diffrn_measurement_details
;
List of Runs (angles in degrees, time in seconds):

  # Type    Start    End  Width  t~exp~   \w     \q     \k     \f   Frames
#--------------------------------------------------------------------------
  1  \w    -64.00  32.00   1.00    1.00    --  -40.91  57.00   0.00   96
  2  \w    -32.00  -5.00   1.00    1.00    --  -40.91 125.00  30.00   27
  3  \w      5.00  54.00   1.00    1.00    --   40.91 -99.00  90.00   49
  4  \w     39.00 134.00   1.00    4.00    --  111.85 -45.00 -60.00   95
  5  \w     85.00 178.00   1.00    4.00    --  111.85  30.00  30.00   93
  6  \w    101.00 139.00   1.00    4.00    --  111.85 125.00 -60.00   38
  7  \w     85.00 178.00   1.00    4.00    --  111.85  30.00 120.00   93
  8  \w     66.00 109.00   1.00    4.00    --  111.85 -94.00 150.00   43
  9  \w     53.00 108.00   1.00    4.00    --  111.85 -94.00  60.00   55
 10  \w     70.00 141.00   1.00    4.00    --  111.85 -61.00  30.00   71
 11  \w     63.00  93.00   1.00    4.00    --  111.85 -94.00-120.00   30
 12  \w     36.00 109.00   1.00    4.00    --  111.85 -30.00-150.00   73
 13  \w     55.00  96.00   1.00    1.00    --   40.91-125.00-150.00   41
 14  \w     47.00 110.00   1.00    4.00    --  111.85-100.00 -41.00   63
 15  \w     43.00 118.00   1.00    4.00    --  111.85 -45.00 150.00   75
 16  \w    -85.00 -59.00   1.00    1.00    --  -40.91 125.00  30.00   26
 17  \w   -115.00 -16.00   1.00    1.00    --  -40.91 -38.00 120.00   99
 18  \w   -111.00 -26.00   1.00    1.00    --  -40.91 -38.00-150.00   85
;
_diffrn_measurement_device 'four-circle diffractometer'
_diffrn_measurement_device_type 'SuperNova, Dual, Cu at home/near, AtlasS2'
_diffrn_measurement_method '\w scans'
_diffrn_radiation_monochromator mirror
_diffrn_radiation_probe x-ray
_diffrn_radiation_type 'Cu K\a'
_diffrn_radiation_wavelength 1.54184
_diffrn_reflns_av_R_equivalents 0.0143
_diffrn_reflns_av_unetI/netI 0.0174
_diffrn_reflns_Laue_measured_fraction_full 1.000
_diffrn_reflns_Laue_measured_fraction_max 0.976
_diffrn_reflns_limit_h_max 10
_diffrn_reflns_limit_h_min -8
_diffrn_reflns_limit_k_max 18
_diffrn_reflns_limit_k_min -14
_diffrn_reflns_limit_l_max 13
_diffrn_reflns_limit_l_min -13
_diffrn_reflns_number 9280
_diffrn_reflns_point_group_measured_fraction_full 0.896
_diffrn_reflns_point_group_measured_fraction_max 0.859
_diffrn_reflns_theta_full 67.684
_diffrn_reflns_theta_max 76.011
_diffrn_reflns_theta_min 4.018
_diffrn_source 'micro-focus sealed X-ray tube'
_diffrn_source_type 'SuperNova (Cu) X-ray Source'
_exptl_absorpt_coefficient_mu 4.917
_exptl_absorpt_correction_T_max 1.00000
_exptl_absorpt_correction_T_min 0.31799
_exptl_absorpt_correction_type multi-scan
_exptl_absorpt_process_details
;
CrysAlisPro 1.171.39.46 (Rigaku Oxford Diffraction, 2018)
Empirical absorption correction using spherical harmonics,
 implemented in SCALE3 ABSPACK scaling algorithm.
;
_exptl_crystal_colour 'dark black'
_exptl_crystal_density_diffrn 1.556
_exptl_crystal_description prism
_exptl_crystal_F_000 662
_exptl_crystal_size_max 0.543
_exptl_crystal_size_mid 0.247
_exptl_crystal_size_min 0.175
_refine_diff_density_max 0.316
_refine_diff_density_min -0.377
_refine_diff_density_rms 0.051
_refine_ls_abs_structure_details
;
 Classical Flack method preferred over Parsons because s.u. lower.
;
_refine_ls_abs_structure_Flack 0.010(11)
_refine_ls_extinction_coef 0.0033(3)
_refine_ls_extinction_expression Fc^*^=kFc[1+0.001xFc^2^\l^3^/sin(2\q)]^-1/4^
_refine_ls_extinction_method 'SHELXL-2018/3 (Sheldrick 2018)'
_refine_ls_goodness_of_fit_ref 1.043
_refine_ls_hydrogen_treatment constr
_refine_ls_matrix_type full
_refine_ls_number_parameters 355
_refine_ls_number_reflns 4988
_refine_ls_number_restraints 1
_refine_ls_restrained_S_all 1.043
_refine_ls_R_factor_all 0.0251
_refine_ls_R_factor_gt 0.0251
_refine_ls_shift/su_max 0.001
_refine_ls_shift/su_mean 0.000
_refine_ls_structure_factor_coef Fsqd
_refine_ls_weighting_details 'w=1/[\s^2^(Fo^2^)+(0.0509P)^2^+0.2627P] where P=(Fo^2^+2Fc^2^)/3'
_refine_ls_weighting_scheme calc
_refine_ls_wR_factor_gt 0.0655
_refine_ls_wR_factor_ref 0.0655
_reflns_Friedel_coverage 0.692
_reflns_Friedel_fraction_full 0.782
_reflns_Friedel_fraction_max 0.732
_reflns_number_gt 4980
_reflns_number_total 4988
_reflns_threshold_expression 'I > 2\s(I)'
_cod_data_source_file d0dt01649g2.cif
_cod_data_source_block gb7
_cod_depositor_comments 'Adding full bibliography for 7704565--7704573.cif.'
_cod_original_cell_volume 1386.863(18)
_cod_original_sg_symbol_H-M 'P 21'
_cod_database_code 7704571
_shelx_shelxl_version_number 2018/3
_shelx_space_group_comment
;
The symmetry employed for this shelxl refinement is uniquely defined
by the following loop, which should always be used as a source of
symmetry information in preference to the above space-group names.
They are only intended as comments.
;
_shelx_estimated_absorpt_t_min 0.175
_shelx_estimated_absorpt_t_max 0.480

loop_
_space_group_symop_operation_xyz
'x, y, z'
'-x, y+1/2, -z'

loop_
_atom_site_label
_atom_site_type_symbol
_atom_site_fract_x
_atom_site_fract_y
_atom_site_fract_z
_atom_site_U_iso_or_equiv
_atom_site_adp_type
_atom_site_occupancy
_atom_site_site_symmetry_order
_atom_site_calc_flag
_atom_site_refinement_flags_posn
_atom_site_refinement_flags_adp
_atom_site_refinement_flags_occupancy
_atom_site_disorder_assembly
_atom_site_disorder_group
Cu1 Cu 0.31455(4) 0.57904(2) 0.42933(3) 0.01059(11) Uani 1 1 d . . . . .
Cl1 Cl -0.02702(8) 0.68572(4) 0.09470(6) 0.02101(15) Uani 1 1 d . . . . .
Cl2 Cl -0.26487(9) 0.34774(6) 0.02795(7) 0.03194(19) Uani 1 1 d . . . . .
Cl3 Cl 0.55722(7) 0.61243(5) 0.83138(5) 0.02034(15) Uani 1 1 d . . . . .
Cl4 Cl 1.12587(6) 0.65025(4) 0.67739(6) 0.01807(14) Uani 1 1 d . . . . .
O1 O 0.1364(2) 0.61086(13) 0.31767(16) 0.0134(3) Uani 1 1 d . . . . .
O2 O 0.44497(19) 0.59542(13) 0.57740(15) 0.0130(4) Uani 1 1 d . . . . .
N1 N 0.2049(2) 0.47027(15) 0.48695(18) 0.0120(4) Uani 1 1 d . . . . .
N2 N 0.4767(2) 0.62256(15) 0.33012(18) 0.0113(4) Uani 1 1 d . . . . .
C1 C 0.0925(3) 0.43090(18) 0.4196(2) 0.0153(5) Uani 1 1 d . . . . .
H1 H 0.054990 0.375378 0.448971 0.018 Uiso 1 1 calc R U . . .
C2 C 0.0170(3) 0.46282(19) 0.3029(2) 0.0148(5) Uani 1 1 d . . . . .
C3 C -0.0805(3) 0.4008(2) 0.2323(2) 0.0189(5) Uani 1 1 d . . . . .
H3 H -0.095041 0.341214 0.261928 0.023 Uiso 1 1 calc R U . . .
C4 C -0.1550(3) 0.4267(2) 0.1201(3) 0.0196(6) Uani 1 1 d . . . . .
C5 C -0.1422(3) 0.5148(2) 0.0781(2) 0.0183(5) Uani 1 1 d . . . . .
H5 H -0.198167 0.532980 0.002530 0.022 Uiso 1 1 calc R U . . .
C6 C -0.0472(3) 0.5757(2) 0.1475(2) 0.0147(4) Uani 1 1 d . . . . .
C7 C 0.0421(3) 0.55200(18) 0.2602(2) 0.0124(5) Uani 1 1 d . . . . .
C8 C 0.2738(3) 0.42823(17) 0.6032(2) 0.0131(5) Uani 1 1 d . . . . .
H8 H 0.294726 0.478531 0.663795 0.016 Uiso 1 1 calc R U . . .
C9 C 0.1662(3) 0.3599(2) 0.6561(2) 0.0174(5) Uani 1 1 d . . . . .
H9A H 0.215602 0.339841 0.736251 0.026 Uiso 1 1 calc R U . . .
H9B H 0.149131 0.307270 0.601854 0.026 Uiso 1 1 calc R U . . .
H9C H 0.065041 0.388792 0.664184 0.026 Uiso 1 1 calc R U . . .
C10 C 0.4320(3) 0.38656(18) 0.5864(2) 0.0141(5) Uani 1 1 d . . . . .
C11 C 0.5525(3) 0.3872(2) 0.6843(3) 0.0191(5) Uani 1 1 d . . . . .
H11 H 0.535097 0.414621 0.758988 0.023 Uiso 1 1 calc R U . . .
C12 C 0.6972(3) 0.3479(2) 0.6728(3) 0.0236(6) Uani 1 1 d . . . . .
H12 H 0.777586 0.347549 0.740121 0.028 Uiso 1 1 calc R U . . .
C13 C 0.7252(3) 0.3089(2) 0.5627(3) 0.0244(6) Uani 1 1 d . . . . .
H13 H 0.824591 0.282610 0.554698 0.029 Uiso 1 1 calc R U . . .
C14 C 0.6067(4) 0.3090(2) 0.4652(3) 0.0230(6) Uani 1 1 d . . . . .
H14 H 0.625270 0.283231 0.389759 0.028 Uiso 1 1 calc R U . . .
C15 C 0.4608(3) 0.34667(19) 0.4775(2) 0.0178(5) Uani 1 1 d . . . . .
H15 H 0.379584 0.345179 0.410755 0.021 Uiso 1 1 calc R U . . .
C16 C 0.6229(3) 0.63005(18) 0.3720(2) 0.0129(5) Uani 1 1 d . . . . .
H16 H 0.694096 0.641275 0.314712 0.016 Uiso 1 1 calc R U . . .
C17 C 0.6895(3) 0.62299(18) 0.4987(2) 0.0123(5) Uani 1 1 d . . . . .
C18 C 0.8534(3) 0.63423(18) 0.5252(2) 0.0133(5) Uani 1 1 d . . . . .
H18 H 0.916490 0.638963 0.460975 0.016 Uiso 1 1 calc R U . . .
C19 C 0.9223(3) 0.63838(18) 0.6440(2) 0.0141(5) Uani 1 1 d . . . . .
C20 C 0.8324(3) 0.63279(19) 0.7403(2) 0.0148(5) Uani 1 1 d . . . . .
H20 H 0.880372 0.637901 0.822016 0.018 Uiso 1 1 calc R U . . .
C21 C 0.6719(3) 0.61967(19) 0.7139(2) 0.0146(5) Uani 1 1 d . . . . .
C22 C 0.5944(3) 0.61125(18) 0.5936(2) 0.0113(4) Uani 1 1 d . . . . .
C23 C 0.4254(3) 0.63785(18) 0.1986(2) 0.0118(5) Uani 1 1 d . . . . .
H23 H 0.328273 0.676121 0.193223 0.014 Uiso 1 1 calc R U . . .
C24 C 0.5422(3) 0.68937(19) 0.1314(2) 0.0161(5) Uani 1 1 d . . . . .
H24A H 0.492302 0.705064 0.049644 0.024 Uiso 1 1 calc R U . . .
H24B H 0.634408 0.651062 0.125412 0.024 Uiso 1 1 calc R U . . .
H24C H 0.574913 0.745134 0.175988 0.024 Uiso 1 1 calc R U . . .
C25 C 0.3769(3) 0.54794(19) 0.1367(2) 0.0150(5) Uani 1 1 d . . . . .
C26 C 0.2829(3) 0.5514(2) 0.0242(3) 0.0237(6) Uani 1 1 d . . . . .
H26 H 0.253884 0.608571 -0.011837 0.028 Uiso 1 1 calc R U . . .
C27 C 0.2317(4) 0.4712(3) -0.0351(3) 0.0325(8) Uani 1 1 d . . . . .
H27 H 0.168332 0.473731 -0.111742 0.039 Uiso 1 1 calc R U . . .
C28 C 0.2730(5) 0.3886(3) 0.0173(4) 0.0387(9) Uani 1 1 d . . . . .
H28 H 0.235970 0.334121 -0.022474 0.046 Uiso 1 1 calc R U . . .
C29 C 0.3680(5) 0.3843(2) 0.1273(3) 0.0368(8) Uani 1 1 d . . . . .
H29 H 0.397147 0.326970 0.162565 0.044 Uiso 1 1 calc R U . . .
C30 C 0.4212(4) 0.4643(2) 0.1869(3) 0.0254(6) Uani 1 1 d . . . . .
H30 H 0.487855 0.461166 0.262013 0.030 Uiso 1 1 calc R U . . .

loop_
_atom_site_aniso_label
_atom_site_aniso_U_11
_atom_site_aniso_U_22
_atom_site_aniso_U_33
_atom_site_aniso_U_23
_atom_site_aniso_U_13
_atom_site_aniso_U_12
Cu1 0.00965(17) 0.01199(19) 0.00948(17) 0.00116(12) -0.00126(11) -0.00135(13)
Cl1 0.0219(3) 0.0178(3) 0.0214(3) 0.0076(2) -0.0046(2) 0.0016(2)
Cl2 0.0350(4) 0.0288(4) 0.0280(3) -0.0096(3) -0.0120(3) -0.0090(3)
Cl3 0.0159(3) 0.0358(4) 0.0095(2) -0.0006(2) 0.00256(19) -0.0013(2)
Cl4 0.0088(3) 0.0222(3) 0.0223(3) -0.0020(2) -0.0017(2) -0.0007(2)
O1 0.0120(8) 0.0116(8) 0.0153(8) 0.0019(6) -0.0031(6) 0.0004(6)
O2 0.0110(8) 0.0171(10) 0.0107(7) 0.0003(6) 0.0009(6) -0.0023(6)
N1 0.0113(9) 0.0122(10) 0.0120(9) -0.0003(8) -0.0007(7) 0.0012(8)
N2 0.0150(9) 0.0103(10) 0.0082(9) -0.0005(7) 0.0005(7) 0.0001(8)
C1 0.0157(12) 0.0124(12) 0.0171(12) 0.0028(9) 0.0001(9) -0.0009(9)
C2 0.0127(11) 0.0165(13) 0.0143(11) 0.0000(10) -0.0028(8) -0.0008(10)
C3 0.0192(12) 0.0154(13) 0.0210(12) 0.0004(10) -0.0017(10) -0.0042(10)
C4 0.0168(12) 0.0205(14) 0.0200(13) -0.0068(11) -0.0033(10) -0.0021(10)
C5 0.0143(12) 0.0239(15) 0.0151(12) -0.0009(10) -0.0037(9) 0.0025(10)
C6 0.0119(10) 0.0170(12) 0.0142(10) 0.0008(10) -0.0016(8) 0.0020(10)
C7 0.0087(10) 0.0155(13) 0.0128(10) -0.0010(9) 0.0004(8) 0.0018(8)
C8 0.0161(12) 0.0115(12) 0.0110(11) 0.0023(9) -0.0016(9) 0.0010(9)
C9 0.0170(12) 0.0187(13) 0.0165(11) 0.0046(10) 0.0019(9) -0.0004(10)
C10 0.0155(11) 0.0095(12) 0.0170(12) 0.0039(9) 0.0005(9) 0.0000(9)
C11 0.0190(12) 0.0184(14) 0.0189(12) 0.0036(10) -0.0018(9) -0.0012(10)
C12 0.0191(13) 0.0206(14) 0.0293(14) 0.0057(12) -0.0047(11) -0.0003(11)
C13 0.0163(13) 0.0177(14) 0.0396(17) 0.0057(13) 0.0054(11) 0.0030(11)
C14 0.0270(14) 0.0153(13) 0.0281(14) 0.0017(11) 0.0088(11) 0.0028(11)
C15 0.0199(13) 0.0148(13) 0.0185(12) 0.0021(10) 0.0011(9) 0.0017(10)
C16 0.0135(11) 0.0128(12) 0.0126(11) -0.0020(9) 0.0022(8) -0.0010(9)
C17 0.0135(11) 0.0124(12) 0.0107(10) -0.0003(9) 0.0002(8) -0.0004(9)
C18 0.0117(11) 0.0139(12) 0.0147(11) -0.0010(9) 0.0038(8) 0.0010(9)
C19 0.0066(10) 0.0154(12) 0.0193(11) 0.0000(9) -0.0023(8) -0.0002(8)
C20 0.0135(11) 0.0178(13) 0.0121(10) -0.0013(9) -0.0024(8) -0.0001(9)
C21 0.0170(12) 0.0156(12) 0.0112(10) 0.0007(9) 0.0018(9) 0.0007(10)
C22 0.0117(11) 0.0096(11) 0.0123(10) -0.0009(8) -0.0002(8) 0.0005(8)
C23 0.0132(11) 0.0139(13) 0.0082(10) -0.0012(9) 0.0005(8) -0.0002(9)
C24 0.0193(12) 0.0166(13) 0.0124(11) 0.0023(10) 0.0022(9) -0.0026(10)
C25 0.0140(11) 0.0173(13) 0.0145(11) -0.0047(9) 0.0047(9) -0.0031(9)
C26 0.0218(13) 0.0287(17) 0.0204(13) -0.0101(11) 0.0016(10) -0.0005(11)
C27 0.0261(15) 0.045(2) 0.0263(14) -0.0198(15) 0.0022(12) -0.0090(14)
C28 0.0431(19) 0.036(2) 0.0406(19) -0.0270(16) 0.0174(15) -0.0209(16)
C29 0.057(2) 0.0174(16) 0.0394(19) -0.0099(14) 0.0179(16) -0.0074(15)
C30 0.0375(16) 0.0186(15) 0.0206(13) -0.0036(11) 0.0056(11) -0.0029(12)

loop_
_atom_type_symbol
_atom_type_description
_atom_type_scat_dispersion_real
_atom_type_scat_dispersion_imag
_atom_type_scat_source
C C 0.0181 0.0091 'International Tables Vol C Tables 4.2.6.8 and 6.1.1.4'
H H 0.0000 0.0000 'International Tables Vol C Tables 4.2.6.8 and 6.1.1.4'
Cl Cl 0.3639 0.7018 'International Tables Vol C Tables 4.2.6.8 and 6.1.1.4'
Cu Cu -1.9646 0.5888 'International Tables Vol C Tables 4.2.6.8 and 6.1.1.4'
N N 0.0311 0.0180 'International Tables Vol C Tables 4.2.6.8 and 6.1.1.4'
O O 0.0492 0.0322 'International Tables Vol C Tables 4.2.6.8 and 6.1.1.4'

loop_
_exptl_crystal_face_index_h
_exptl_crystal_face_index_k
_exptl_crystal_face_index_l
_exptl_crystal_face_perp_dist
5 0 -2 0.2429
0 10 0 0.1145
-5 4 2 0.2878
-5 -1 2 0.2720
0 -10 0 0.1215
0 5 -6 0.0807
5 1 1 0.2536
0 -5 6 0.0979
-5 -3 2 0.2542
-5 0 -1 0.2614
5 2 -4 0.2196
4 1 -5 0.1992
0 -9 -3 0.1177
-5 0 4 0.2653
0 -3 -7 0.1039
0 3 7 0.1048
4 4 4 0.2233
0 4 -7 0.0766
4 0 -5 0.2029
0 5 -6 0.0758
0 8 -4 0.0941
0 6 6 0.1065

loop_
_geom_angle_atom_site_label_1
_geom_angle_atom_site_label_2
_geom_angle_atom_site_label_3
_geom_angle
_geom_angle_site_symmetry_1
_geom_angle_site_symmetry_3
_geom_angle_publ_flag
O2 Cu1 O1 151.36(8) . . ?
O2 Cu1 N2 93.57(8) . . ?
O1 Cu1 N2 96.93(8) . . ?
O2 Cu1 N1 94.29(8) . . ?
O1 Cu1 N1 91.94(8) . . ?
N2 Cu1 N1 145.61(9) . . ?
C7 O1 Cu1 123.81(17) . . ?
C22 O2 Cu1 127.87(15) . . ?
C1 N1 C8 120.4(2) . . ?
C1 N1 Cu1 121.64(18) . . ?
C8 N1 Cu1 117.35(16) . . ?
C16 N2 C23 119.7(2) . . ?
C16 N2 Cu1 123.12(17) . . ?
C23 N2 Cu1 116.85(15) . . ?
N1 C1 C2 126.3(2) . . ?
C3 C2 C7 121.1(2) . . ?
C3 C2 C1 117.0(2) . . ?
C7 C2 C1 121.8(2) . . ?
C4 C3 C2 119.9(3) . . ?
C3 C4 C5 120.9(3) . . ?
C3 C4 Cl2 120.0(2) . . ?
C5 C4 Cl2 119.1(2) . . ?
C6 C5 C4 119.1(2) . . ?
C5 C6 C7 123.0(3) . . ?
C5 C6 Cl1 119.6(2) . . ?
C7 C6 Cl1 117.3(2) . . ?
O1 C7 C2 124.3(2) . . ?
O1 C7 C6 120.0(2) . . ?
C2 C7 C6 115.6(2) . . ?
N1 C8 C10 108.9(2) . . ?
N1 C8 C9 114.5(2) . . ?
C10 C8 C9 111.9(2) . . ?
C15 C10 C11 118.8(2) . . ?
C15 C10 C8 122.3(2) . . ?
C11 C10 C8 118.9(2) . . ?
C12 C11 C10 120.4(3) . . ?
C11 C12 C13 120.4(3) . . ?
C14 C13 C12 119.4(3) . . ?
C13 C14 C15 120.2(3) . . ?
C14 C15 C10 120.9(3) . . ?
N2 C16 C17 126.1(2) . . ?
C18 C17 C22 120.7(2) . . ?
C18 C17 C16 116.9(2) . . ?
C22 C17 C16 122.2(2) . . ?
C19 C18 C17 120.0(2) . . ?
C18 C19 C20 121.2(2) . . ?
C18 C19 Cl4 120.2(2) . . ?
C20 C19 Cl4 118.53(19) . . ?
C21 C20 C19 118.5(2) . . ?
C20 C21 C22 123.1(2) . . ?
C20 C21 Cl3 119.60(19) . . ?
C22 C21 Cl3 117.32(19) . . ?
O2 C22 C21 119.0(2) . . ?
O2 C22 C17 124.8(2) . . ?
C21 C22 C17 116.2(2) . . ?
N2 C23 C25 109.9(2) . . ?
N2 C23 C24 115.1(2) . . ?
C25 C23 C24 111.7(2) . . ?
C30 C25 C26 119.3(3) . . ?
C30 C25 C23 123.1(2) . . ?
C26 C25 C23 117.6(2) . . ?
C27 C26 C25 120.1(3) . . ?
C28 C27 C26 120.0(3) . . ?
C27 C28 C29 120.4(3) . . ?
C28 C29 C30 120.1(4) . . ?
C25 C30 C29 120.1(3) . . ?

loop_
_geom_bond_atom_site_label_1
_geom_bond_atom_site_label_2
_geom_bond_distance
_geom_bond_site_symmetry_2
_geom_bond_publ_flag
Cu1 O2 1.8814(17) . ?
Cu1 O1 1.8988(18) . ?
Cu1 N2 1.985(2) . ?
Cu1 N1 2.001(2) . ?
Cl1 C6 1.737(3) . ?
Cl2 C4 1.742(3) . ?
Cl3 C21 1.732(2) . ?
Cl4 C19 1.746(2) . ?
O1 C7 1.296(3) . ?
O2 C22 1.291(3) . ?
N1 C1 1.280(4) . ?
N1 C8 1.484(3) . ?
N2 C16 1.284(3) . ?
N2 C23 1.486(3) . ?
C1 C2 1.450(3) . ?
C2 C3 1.406(4) . ?
C2 C7 1.420(4) . ?
C3 C4 1.379(4) . ?
C4 C5 1.386(4) . ?
C5 C6 1.378(4) . ?
C6 C7 1.424(3) . ?
C8 C10 1.521(3) . ?
C8 C9 1.530(4) . ?
C10 C15 1.393(4) . ?
C10 C11 1.400(4) . ?
C11 C12 1.389(4) . ?
C12 C13 1.397(5) . ?
C13 C14 1.387(4) . ?
C14 C15 1.391(4) . ?
C16 C17 1.452(3) . ?
C17 C18 1.408(3) . ?
C17 C22 1.421(3) . ?
C18 C19 1.376(3) . ?
C19 C20 1.396(4) . ?
C20 C21 1.383(4) . ?
C21 C22 1.419(3) . ?
C23 C25 1.523(4) . ?
C23 C24 1.523(3) . ?
C25 C30 1.384(4) . ?
C25 C26 1.398(4) . ?
C26 C27 1.394(5) . ?
C27 C28 1.373(6) . ?
C28 C29 1.380(6) . ?
C29 C30 1.396(5) . ?

loop_
_geom_torsion_atom_site_label_1
_geom_torsion_atom_site_label_2
_geom_torsion_atom_site_label_3
_geom_torsion_atom_site_label_4
_geom_torsion
_geom_torsion_site_symmetry_1
_geom_torsion_site_symmetry_2
_geom_torsion_site_symmetry_3
_geom_torsion_site_symmetry_4
_geom_torsion_publ_flag
O2 Cu1 O1 C7 -137.02(19) . . . . ?
N2 Cu1 O1 C7 112.29(19) . . . . ?
N1 Cu1 O1 C7 -34.42(19) . . . . ?
O1 Cu1 O2 C22 -123.5(2) . . . . ?
N2 Cu1 O2 C22 -12.0(2) . . . . ?
N1 Cu1 O2 C22 134.5(2) . . . . ?
C8 N1 C1 C2 -178.4(2) . . . . ?
Cu1 N1 C1 C2 -7.6(4) . . . . ?
N1 C1 C2 C3 167.0(3) . . . . ?
N1 C1 C2 C7 -11.8(4) . . . . ?
C7 C2 C3 C4 -0.7(4) . . . . ?
C1 C2 C3 C4 -179.6(3) . . . . ?
C2 C3 C4 C5 -3.5(4) . . . . ?
C2 C3 C4 Cl2 175.6(2) . . . . ?
C3 C4 C5 C6 3.2(4) . . . . ?
Cl2 C4 C5 C6 -175.9(2) . . . . ?
C4 C5 C6 C7 1.4(4) . . . . ?
C4 C5 C6 Cl1 178.7(2) . . . . ?
Cu1 O1 C7 C2 26.1(3) . . . . ?
Cu1 O1 C7 C6 -155.18(18) . . . . ?
C3 C2 C7 O1 -176.3(2) . . . . ?
C1 C2 C7 O1 2.5(4) . . . . ?
C3 C2 C7 C6 4.9(4) . . . . ?
C1 C2 C7 C6 -176.3(2) . . . . ?
C5 C6 C7 O1 175.9(2) . . . . ?
Cl1 C6 C7 O1 -1.5(3) . . . . ?
C5 C6 C7 C2 -5.3(4) . . . . ?
Cl1 C6 C7 C2 177.29(18) . . . . ?
C1 N1 C8 C10 104.1(3) . . . . ?
Cu1 N1 C8 C10 -67.0(2) . . . . ?
C1 N1 C8 C9 -21.9(3) . . . . ?
Cu1 N1 C8 C9 166.95(17) . . . . ?
N1 C8 C10 C15 -34.7(3) . . . . ?
C9 C8 C10 C15 92.8(3) . . . . ?
N1 C8 C10 C11 146.1(2) . . . . ?
C9 C8 C10 C11 -86.3(3) . . . . ?
C15 C10 C11 C12 -0.6(4) . . . . ?
C8 C10 C11 C12 178.6(3) . . . . ?
C10 C11 C12 C13 1.3(5) . . . . ?
C11 C12 C13 C14 -0.6(5) . . . . ?
C12 C13 C14 C15 -0.7(5) . . . . ?
C13 C14 C15 C10 1.4(4) . . . . ?
C11 C10 C15 C14 -0.7(4) . . . . ?
C8 C10 C15 C14 -179.9(3) . . . . ?
C23 N2 C16 C17 175.8(2) . . . . ?
Cu1 N2 C16 C17 -10.5(4) . . . . ?
N2 C16 C17 C18 -179.4(3) . . . . ?
N2 C16 C17 C22 -3.5(4) . . . . ?
C22 C17 C18 C19 -3.2(4) . . . . ?
C16 C17 C18 C19 172.9(2) . . . . ?
C17 C18 C19 C20 -0.8(4) . . . . ?
C17 C18 C19 Cl4 178.8(2) . . . . ?
C18 C19 C20 C21 2.3(4) . . . . ?
Cl4 C19 C20 C21 -177.4(2) . . . . ?
C19 C20 C21 C22 0.2(4) . . . . ?
C19 C20 C21 Cl3 180.0(2) . . . . ?
Cu1 O2 C22 C21 -178.70(18) . . . . ?
Cu1 O2 C22 C17 2.6(4) . . . . ?
C20 C21 C22 O2 177.2(3) . . . . ?
Cl3 C21 C22 O2 -2.5(3) . . . . ?
C20 C21 C22 C17 -4.0(4) . . . . ?
Cl3 C21 C22 C17 176.3(2) . . . . ?
C18 C17 C22 O2 -175.9(2) . . . . ?
C16 C17 C22 O2 8.3(4) . . . . ?
C18 C17 C22 C21 5.4(4) . . . . ?
C16 C17 C22 C21 -170.4(2) . . . . ?
C16 N2 C23 C25 109.0(3) . . . . ?
Cu1 N2 C23 C25 -65.0(2) . . . . ?
C16 N2 C23 C24 -18.1(3) . . . . ?
Cu1 N2 C23 C24 167.81(17) . . . . ?
N2 C23 C25 C30 -18.4(3) . . . . ?
C24 C23 C25 C30 110.6(3) . . . . ?
N2 C23 C25 C26 161.3(2) . . . . ?
C24 C23 C25 C26 -69.7(3) . . . . ?
C30 C25 C26 C27 1.4(4) . . . . ?
C23 C25 C26 C27 -178.4(3) . . . . ?
C25 C26 C27 C28 0.3(5) . . . . ?
C26 C27 C28 C29 -1.4(5) . . . . ?
C27 C28 C29 C30 0.8(5) . . . . ?
C26 C25 C30 C29 -2.1(4) . . . . ?
C23 C25 C30 C29 177.7(3) . . . . ?
C28 C29 C30 C25 1.0(5) . . . . ?
